data_4031275
loop_
_publ_author_name
'Vigo, L.'
'Oilunkaniemi, R.'
'Laitinen, R.S.'

_publ_section_title
;
 Formation and characterization of platinum and palladium complexes of
 bis(trimethylsilylmethyl)tellane
;
_journal_name_full 'European Journal of Inorganic Chemistry'
_journal_page_first 284
_journal_page_last 290
_journal_volume 2008
_journal_year 2008
_chemical_formula_sum 'C16 H44 Cl2 Pt Si4 Te2'
_chemical_name_systematic 'Pt Cl2 (Te (C H2 Si (C H3)3)2)2'
_space_group_IT_number 15
_symmetry_space_group_name_Hall '-C 2yc'
_symmetry_space_group_name_H-M 'C 1 2/c 1'
_cell_angle_alpha 90
_cell_angle_beta 93.75
_cell_angle_gamma 90
_cell_formula_units_Z 4
_cell_length_a 23.77
_cell_length_b 6.5285
_cell_length_c 20.008
_cell_volume 3098.243
_citation_journal_id_ASTM EJICFO
_cod_data_source_file Vigo_EJICFO_2008_1498.cif
_cod_data_source_block C16H44Cl2Pt1Si4Te2
_cod_original_formula_sum 'C16 H44 Cl2 Pt1 Si4 Te2'
_cod_database_code 4031275

loop_
_symmetry_equiv_pos_as_xyz
x,y,z
-x,y,-z+1/2
-x,-y,-z
x,-y,z-1/2
x+1/2,y+1/2,z
-x+1/2,y+1/2,-z+1/2
-x+1/2,-y+1/2,-z
x+1/2,-y+1/2,z-1/2

loop_
_atom_site_label
_atom_site_type_symbol
_atom_site_fract_x
_atom_site_fract_y
_atom_site_fract_z
_atom_site_occupancy
_atom_site_U_iso_or_equiv
H11 H 0.4142 -0.4643 0.3165 1 0.0
H21 H 0.398 -0.4638 0.6798 1 0.0
C2 C 0.3529 -0.0886 0.5915 1 0.0
Cl1 Cl 0.20993 0.1064 0.40276 1 0.0
H18 H 0.454 -0.2516 0.5059 1 0.0
H16 H 0.5103 -0.0015 0.6446 1 0.0
H14 H 0.4578 0.115 0.6735 1 0.0
H10 H 0.2924 -0.4482 0.2626 1 0.0
H15 H 0.4698 0.1363 0.596 1 0.0
H17 H 0.4914 -0.3834 0.5597 1 0.0
H12 H 0.399 -0.5516 0.3879 1 0.0
C3 C 0.3489 -0.0256 0.3147 1 0.0
C4 C 0.2801 -0.4157 0.3072 1 0.0
Si2 Si 0.42596 -0.1829 0.61475 1 0.0
C1 C 0.3146 -0.2379 0.4444 1 0.0
Te1 Te 0.34142 0.04012 0.49295 1 0.0
H8 H 0.2463 -0.3297 0.3027 1 0.0
H2 H 0.273 -0.2437 0.4431 1 0.0
Pt1 Pt 0.25 0.25 0.5 1 0.0
H3 H 0.343 0.0165 0.6244 1 0.0
H6 H 0.3794 0.0482 0.3396 1 0.0
H20 H 0.4613 -0.3991 0.7029 1 0.0
Si1 Si 0.33711 -0.2762 0.35599 1 0.0
H22 H 0.4094 -0.2681 0.7269 1 0.0
C8 C 0.4233 -0.3479 0.6899 1 0.0
H9 H 0.2715 -0.5428 0.3305 1 0.0
H1 H 0.3292 -0.3541 0.4722 1 0.0
H19 H 0.4286 -0.4546 0.5371 1 0.0
H13 H 0.4344 -0.344 0.3835 1 0.0
C7 C 0.4532 -0.336 0.5464 1 0.0
C6 C 0.4713 0.043 0.6345 1 0.0
H7 H 0.3142 0.056 0.314 1 0.0
C5 C 0.4042 -0.427 0.3616 1 0.0
H5 H 0.3591 -0.0491 0.2687 1 0.0
H4 H 0.3263 -0.2041 0.5949 1 0.0
